data_2220301
loop_
_publ_author_name
'Xu, Wei'
'Lin, Jian-Li'
'Xie, Hong-Zhen'
'Zhang, Ming'

_publ_section_title
;(Formato-\k<i>O</i>)bis(1,10-phenanthroline-\k^2^<i>N</i>,<i>N</i>')copper(II)
 formate hexahydrate
;
_journal_coeditor_code PK2125
_journal_issue 12
_journal_name_full 'Acta Crystallographica Section E'
_journal_page_first m1496
_journal_paper_doi 10.1107/S1600536808035320
_journal_volume 64
_journal_year 2008
_chemical_formula_iupac '[Cu (C H O2) (C12 H8 N2)2] C H O2, 6H2 O'
_chemical_formula_moiety 'C25 H17 Cu N4 O2 +, C H O2 -, 6(H2 O)'
_chemical_formula_sum 'C26 H30 Cu N4 O10'
_chemical_formula_weight 622.09
_chemical_name_systematic
;(Formato-\kO)bis(1,10-phenanthroline-\k^2^<i>N</i>,<i>N</i>')copper(II)
 formate
hexahydrate
;
_space_group_IT_number 14
_symmetry_cell_setting monoclinic
_symmetry_space_group_name_Hall '-P 2yn'
_symmetry_space_group_name_H-M 'P 1 21/n 1'
_atom_sites_solution_hydrogens geom
_atom_sites_solution_primary direct
_atom_sites_solution_secondary difmap
_audit_creation_method SHELXL-97
_cell_angle_alpha 90.00
_cell_angle_beta 109.76(3)
_cell_angle_gamma 90.00
_cell_formula_units_Z 4
_cell_length_a 14.765(3)
_cell_length_b 12.764(3)
_cell_length_c 15.513(3)
_cell_measurement_reflns_used 25
_cell_measurement_temperature 295(2)
_cell_measurement_theta_max 12.5
_cell_measurement_theta_min 5.0
_cell_volume 2751.4(11)
_computing_cell_refinement 'XSCANS (Siemens, 1996)'
_computing_data_collection 'XSCANS (Siemens, 1996)'
_computing_data_reduction 'XSCANS (Siemens, 1996)'
_computing_molecular_graphics 'SHELXTL (Sheldrick, 2008)'
_computing_publication_material 'SHELXL97 (Sheldrick, 2008)'
_computing_structure_refinement 'SHELXL97 (Sheldrick, 2008)'
_computing_structure_solution 'SHELXS97 (Sheldrick, 2008)'
_diffrn_ambient_temperature 295(2)
_diffrn_measured_fraction_theta_full 0.993
_diffrn_measured_fraction_theta_max 0.993
_diffrn_measurement_device_type 'Bruker P4'
_diffrn_measurement_method \q/2\q
_diffrn_radiation_monochromator graphite
_diffrn_radiation_source 'fine-focus sealed tube'
_diffrn_radiation_type MoK\a
_diffrn_radiation_wavelength 0.71073
_diffrn_reflns_av_R_equivalents 0.0681
_diffrn_reflns_av_sigmaI/netI 0.0448
_diffrn_reflns_limit_h_max 17
_diffrn_reflns_limit_h_min -1
_diffrn_reflns_limit_k_max 15
_diffrn_reflns_limit_k_min -1
_diffrn_reflns_limit_l_max 17
_diffrn_reflns_limit_l_min -18
_diffrn_reflns_number 5942
_diffrn_reflns_theta_full 25.00
_diffrn_reflns_theta_max 25.00
_diffrn_reflns_theta_min 1.65
_diffrn_standards_decay_% 0
_diffrn_standards_interval_count 97
_diffrn_standards_number 3
_exptl_absorpt_coefficient_mu 0.858
_exptl_absorpt_correction_T_max 0.819
_exptl_absorpt_correction_T_min 0.740
_exptl_absorpt_correction_type psi-scan
_exptl_absorpt_process_details '(XSCANS; Siemens, 1996)'
_exptl_crystal_colour blue
_exptl_crystal_density_diffrn 1.502
_exptl_crystal_density_method 'not measured'
_exptl_crystal_description block
_exptl_crystal_F_000 1292
_exptl_crystal_size_max 0.43
_exptl_crystal_size_mid 0.29
_exptl_crystal_size_min 0.22
_refine_diff_density_max 0.668
_refine_diff_density_min -0.763
_refine_ls_extinction_coef 0.0091(10)
_refine_ls_extinction_expression Fc^*^=kFc[1+0.001xFc^2^\l^3^/sin(2\q)]^-1/4^
_refine_ls_extinction_method 'SHELXL97 (Sheldrick, 2008)'
_refine_ls_goodness_of_fit_ref 1.113
_refine_ls_hydrogen_treatment constr
_refine_ls_matrix_type full
_refine_ls_number_parameters 372
_refine_ls_number_reflns 4812
_refine_ls_number_restraints 0
_refine_ls_restrained_S_all 1.113
_refine_ls_R_factor_all 0.0880
_refine_ls_R_factor_gt 0.0533
_refine_ls_shift/su_max 0.000
_refine_ls_shift/su_mean 0.000
_refine_ls_structure_factor_coef Fsqd
_refine_ls_weighting_details 'calc w=1/[\s^2^(Fo^2^)+(0.0836P)^2^+2.1346P] where P=(Fo^2^+2Fc^2^)/3'
_refine_ls_weighting_scheme calc
_refine_ls_wR_factor_gt 0.1332
_refine_ls_wR_factor_ref 0.1628
_reflns_number_gt 3341
_reflns_number_total 4812
_reflns_threshold_expression I>2\s(I)
_cod_data_source_file pk2125.cif
_cod_data_source_block I
_cod_original_sg_symbol_H-M 'P 21/n'
_cod_database_code 2220301
_cod_database_fobs_code 2220301

loop_
_symmetry_equiv_pos_as_xyz
'x, y, z'
'-x+1/2, y+1/2, -z+1/2'
'-x, -y, -z'
'x-1/2, -y-1/2, z-1/2'

loop_
_atom_site_type_symbol
_atom_site_label
_atom_site_fract_x
_atom_site_fract_y
_atom_site_fract_z
_atom_site_U_iso_or_equiv
_atom_site_adp_type
_atom_site_calc_flag
_atom_site_refinement_flags
_atom_site_occupancy
Cu Cu 0.64373(3) 0.25126(4) 0.01020(3) 0.0379(2) Uani d . 1
N N1 0.7686(2) 0.3308(2) 0.0792(2) 0.0375(7) Uani d . 1
N N2 0.6376(2) 0.2407(2) 0.1353(2) 0.0396(7) Uani d . 1
C C1 0.8348(3) 0.3739(3) 0.0496(3) 0.0478(10) Uani d . 1
H H1A 0.8252 0.3736 -0.0129 0.057 Uiso calc R 1
C C2 0.9184(3) 0.4195(3) 0.1096(3) 0.0563(11) Uani d . 1
H H2A 0.9643 0.4471 0.0871 0.068 Uiso calc R 1
C C3 0.9326(3) 0.4234(3) 0.2005(3) 0.0558(11) Uani d . 1
H H3A 0.9881 0.4540 0.2405 0.067 Uiso calc R 1
C C4 0.8635(3) 0.3813(3) 0.2342(3) 0.0436(9) Uani d . 1
C C5 0.8705(4) 0.3821(4) 0.3286(3) 0.0580(12) Uani d . 1
H H5C 0.9246 0.4112 0.3719 0.070 Uiso calc R 1
C C6 0.8005(3) 0.3416(4) 0.3557(3) 0.0558(11) Uani d . 1
H H6C 0.8056 0.3460 0.4171 0.067 Uiso calc R 1
C C7 0.7191(3) 0.2924(3) 0.2925(2) 0.0447(9) Uani d . 1
C C8 0.6439(4) 0.2461(4) 0.3157(3) 0.0568(12) Uani d . 1
H H8C 0.6446 0.2481 0.3758 0.068 Uiso calc R 1
C C9 0.5702(4) 0.1984(4) 0.2498(3) 0.0592(12) Uani d . 1
H H9C 0.5209 0.1667 0.2650 0.071 Uiso calc R 1
C C10 0.5685(3) 0.1968(4) 0.1599(3) 0.0531(10) Uani d . 1
H H10C 0.5174 0.1642 0.1155 0.064 Uiso calc R 1
C C11 0.7114(3) 0.2880(3) 0.2003(2) 0.0359(8) Uani d . 1
C C12 0.7831(3) 0.3341(3) 0.1702(2) 0.0357(8) Uani d . 1
N N3 0.5138(2) 0.3447(2) -0.0467(2) 0.0414(7) Uani d . 1
N N4 0.6447(2) 0.2693(2) -0.1166(2) 0.0393(7) Uani d . 1
C C13 0.4500(3) 0.3792(3) -0.0117(3) 0.0532(10) Uani d . 1
H H13A 0.4635 0.3737 0.0512 0.064 Uiso calc R 1
C C14 0.3627(3) 0.4240(4) -0.0651(4) 0.0647(13) Uani d . 1
H H14A 0.3186 0.4462 -0.0381 0.078 Uiso calc R 1
C C15 0.3430(4) 0.4348(3) -0.1563(4) 0.0661(13) Uani d . 1
H H15A 0.2851 0.4648 -0.1922 0.079 Uiso calc R 1
C C16 0.4094(3) 0.4007(3) -0.1966(3) 0.0526(11) Uani d . 1
C C17 0.3954(4) 0.4059(4) -0.2923(3) 0.0679(15) Uani d . 1
H H17A 0.3393 0.4362 -0.3316 0.081 Uiso calc R 1
C C18 0.4601(4) 0.3687(4) -0.3271(3) 0.0656(14) Uani d . 1
H H18A 0.4480 0.3730 -0.3898 0.079 Uiso calc R 1
C C19 0.5478(3) 0.3223(3) -0.2694(3) 0.0514(11) Uani d . 1
C C20 0.6173(4) 0.2797(4) -0.3019(3) 0.0608(13) Uani d . 1
H H20A 0.6090 0.2827 -0.3640 0.073 Uiso calc R 1
C C21 0.6962(4) 0.2345(3) -0.2430(3) 0.0596(13) Uani d . 1
H H21A 0.7426 0.2059 -0.2643 0.072 Uiso calc R 1
C C22 0.7083(4) 0.2306(3) -0.1504(3) 0.0520(11) Uani d . 1
H H22A 0.7635 0.1994 -0.1106 0.062 Uiso calc R 1
C C23 0.5649(3) 0.3155(3) -0.1749(2) 0.0392(9) Uani d . 1
C C24 0.4947(3) 0.3552(3) -0.1378(2) 0.0384(8) Uani d . 1
C C25 0.6441(4) 0.0437(3) -0.0195(3) 0.0552(11) Uani d . 1
H H25 0.6237 -0.0242 -0.0378 0.066 Uiso calc R 1
O O1 0.5806(2) 0.1097(2) -0.02386(19) 0.0543(7) Uani d . 1
O O2 0.7306(2) 0.0600(3) 0.0067(2) 0.0683(9) Uani d . 1
C C26 0.1997(4) 0.5352(4) 0.2316(3) 0.0618(12) Uani d . 1
H H26 0.2453 0.5124 0.2859 0.074 Uiso calc R 1
O O3 0.1314(3) 0.5838(3) 0.2400(3) 0.0798(10) Uani d . 1
O O4 0.2164(3) 0.5125(3) 0.1609(2) 0.0796(11) Uani d . 1
O O5 0.1030(3) 0.9175(3) 0.3028(3) 0.0833(11) Uani d . 1
O O6 0.0247(3) 0.6818(3) 0.0693(2) 0.0770(10) Uani d . 1
O O7 0.1697(3) 0.3535(3) 0.0289(2) 0.0729(10) Uani d . 1
O O8 0.1647(3) 0.7213(3) 0.3948(2) 0.0719(9) Uani d . 1
O O9 0.1259(3) 1.0518(3) 0.0279(2) 0.0885(12) Uani d . 1
O O10 0.0479(3) 0.8961(3) 0.1125(3) 0.0831(11) Uani d . 1
H H5A 0.1169 0.8562 0.3155 0.100 Uiso d . 1
H H5B 0.1448 0.9521 0.3137 0.100 Uiso d . 1
H H6A 0.0482 0.6457 0.1074 0.100 Uiso d . 1
H H6B 0.0514 0.7399 0.0896 0.100 Uiso d . 1
H H7A 0.1700 0.4114 0.0616 0.100 Uiso d . 1
H H7B 0.1178 0.3552 0.0052 0.100 Uiso d . 1
H H8A 0.1746 0.6809 0.3576 0.100 Uiso d . 1
H H8B 0.2154 0.7354 0.4264 0.100 Uiso d . 1
H H9A 0.1669 1.0365 0.0126 0.100 Uiso d . 1
H H9B 0.0905 1.0691 -0.0241 0.100 Uiso d . 1
H H10A 0.0478 0.9198 0.1640 0.100 Uiso d . 1
H H10B 0.0707 0.9418 0.0885 0.100 Uiso d . 1

loop_
_atom_site_aniso_label
_atom_site_aniso_U_11
_atom_site_aniso_U_22
_atom_site_aniso_U_33
_atom_site_aniso_U_12
_atom_site_aniso_U_13
_atom_site_aniso_U_23
Cu 0.0408(3) 0.0447(3) 0.0282(3) -0.0022(2) 0.0116(2) 0.00049(18)
N1 0.0403(17) 0.0364(16) 0.0372(16) 0.0011(14) 0.0149(13) 0.0014(13)
N2 0.0380(17) 0.0473(18) 0.0350(16) -0.0030(14) 0.0141(13) 0.0018(13)
C1 0.054(2) 0.045(2) 0.049(2) -0.0029(19) 0.0223(19) 0.0063(18)
C2 0.048(2) 0.050(2) 0.076(3) -0.005(2) 0.028(2) 0.004(2)
C3 0.043(2) 0.047(2) 0.072(3) -0.0049(19) 0.010(2) -0.008(2)
C4 0.041(2) 0.036(2) 0.048(2) 0.0021(17) 0.0074(18) -0.0051(17)
C5 0.065(3) 0.054(3) 0.040(2) 0.007(2) -0.003(2) -0.0094(19)
C6 0.070(3) 0.060(3) 0.032(2) 0.006(2) 0.011(2) -0.0045(19)
C7 0.057(2) 0.046(2) 0.0314(19) 0.0104(19) 0.0154(18) 0.0028(17)
C8 0.071(3) 0.069(3) 0.040(2) 0.007(2) 0.032(2) 0.009(2)
C9 0.067(3) 0.069(3) 0.052(3) -0.008(2) 0.034(2) 0.010(2)
C10 0.050(2) 0.064(3) 0.048(2) -0.010(2) 0.021(2) 0.001(2)
C11 0.039(2) 0.0367(18) 0.0308(18) 0.0066(16) 0.0103(16) 0.0029(15)
C12 0.039(2) 0.0308(17) 0.0362(18) 0.0061(16) 0.0116(16) 0.0012(15)
N3 0.0456(18) 0.0380(17) 0.0403(17) 0.0032(14) 0.0142(15) 0.0006(13)
N4 0.0449(18) 0.0409(17) 0.0354(16) -0.0010(14) 0.0181(14) 0.0006(13)
C13 0.058(3) 0.047(2) 0.060(3) 0.002(2) 0.027(2) -0.005(2)
C14 0.054(3) 0.051(3) 0.095(4) 0.007(2) 0.033(3) -0.010(3)
C15 0.055(3) 0.041(2) 0.091(4) 0.006(2) 0.009(3) 0.007(2)
C16 0.051(2) 0.033(2) 0.061(3) -0.0014(18) 0.003(2) 0.0078(19)
C17 0.080(4) 0.045(3) 0.051(3) -0.003(2) -0.012(3) 0.018(2)
C18 0.091(4) 0.056(3) 0.035(2) -0.015(3) 0.002(2) 0.009(2)
C19 0.079(3) 0.041(2) 0.0320(19) -0.018(2) 0.015(2) -0.0006(17)
C20 0.103(4) 0.051(2) 0.036(2) -0.023(3) 0.033(3) -0.0063(19)
C21 0.094(4) 0.047(2) 0.059(3) -0.007(2) 0.053(3) -0.009(2)
C22 0.068(3) 0.047(2) 0.052(2) -0.001(2) 0.036(2) -0.0015(19)
C23 0.052(2) 0.0323(19) 0.0311(18) -0.0075(17) 0.0105(17) -0.0003(15)
C24 0.041(2) 0.0306(18) 0.0382(19) -0.0027(15) 0.0070(16) 0.0032(15)
C25 0.075(3) 0.037(2) 0.042(2) -0.004(2) 0.006(2) 0.0013(18)
O1 0.0549(17) 0.0500(17) 0.0495(16) -0.0009(15) 0.0064(13) 0.0002(13)
O2 0.061(2) 0.076(2) 0.0609(19) 0.0112(18) 0.0103(16) 0.0038(17)
C26 0.074(3) 0.047(2) 0.058(3) -0.002(2) 0.015(2) -0.002(2)
O3 0.065(2) 0.074(2) 0.103(3) 0.0053(19) 0.031(2) -0.007(2)
O4 0.116(3) 0.060(2) 0.061(2) 0.001(2) 0.027(2) -0.0082(16)
O5 0.089(3) 0.075(2) 0.090(3) 0.017(2) 0.036(2) 0.018(2)
O6 0.078(2) 0.086(3) 0.064(2) 0.004(2) 0.0206(18) -0.0112(19)
O7 0.080(2) 0.076(2) 0.0580(19) 0.0064(19) 0.0182(17) -0.0100(17)
O8 0.075(2) 0.075(2) 0.072(2) -0.0008(18) 0.0341(19) 0.0044(18)
O9 0.085(3) 0.108(3) 0.067(2) 0.016(2) 0.0197(19) -0.012(2)
O10 0.094(3) 0.075(2) 0.076(2) 0.009(2) 0.023(2) 0.0016(19)

loop_
_atom_type_symbol
_atom_type_description
_atom_type_scat_dispersion_real
_atom_type_scat_dispersion_imag
_atom_type_scat_source
C C 0.0033 0.0016 'International Tables Vol C Tables 4.2.6.8 and 6.1.1.4'
H H 0.0000 0.0000 'International Tables Vol C Tables 4.2.6.8 and 6.1.1.4'
N N 0.0061 0.0033 'International Tables Vol C Tables 4.2.6.8 and 6.1.1.4'
O O 0.0106 0.0060 'International Tables Vol C Tables 4.2.6.8 and 6.1.1.4'
Cu Cu 0.3201 1.2651 'International Tables Vol C Tables 4.2.6.8 and 6.1.1.4'

loop_
_geom_angle_atom_site_label_1
_geom_angle_atom_site_label_2
_geom_angle_atom_site_label_3
_geom_angle
N2 Cu N4 176.56(12)
N2 Cu O1 91.46(12)
N4 Cu O1 90.09(12)
N2 Cu N1 81.60(12)
N4 Cu N1 98.78(12)
O1 Cu N1 146.07(12)
N2 Cu N3 96.24(12)
N4 Cu N3 80.52(12)
O1 Cu N3 96.83(12)
N1 Cu N3 116.87(12)
C1 N1 C12 118.0(3)
C1 N1 Cu 131.1(3)
C12 N1 Cu 110.8(2)
C10 N2 C11 118.6(3)
C10 N2 Cu 127.2(3)
C11 N2 Cu 114.1(2)
N1 C1 C2 121.9(4)
N1 C1 H1A 119.0
C2 C1 H1A 119.0
C3 C2 C1 120.0(4)
C3 C2 H2A 120.0
C1 C2 H2A 120.0
C2 C3 C4 119.8(4)
C2 C3 H3A 120.1
C4 C3 H3A 120.1
C12 C4 C3 116.8(4)
C12 C4 C5 118.7(4)
C3 C4 C5 124.6(4)
C6 C5 C4 121.3(4)
C6 C5 H5C 119.3
C4 C5 H5C 119.3
C5 C6 C7 121.0(4)
C5 C6 H6C 119.5
C7 C6 H6C 119.5
C11 C7 C8 116.5(4)
C11 C7 C6 119.0(4)
C8 C7 C6 124.6(4)
C9 C8 C7 119.8(4)
C9 C8 H8C 120.1
C7 C8 H8C 120.1
C8 C9 C10 120.0(4)
C8 C9 H9C 120.0
C10 C9 H9C 120.0
N2 C10 C9 121.9(4)
N2 C10 H10C 119.1
C9 C10 H10C 119.1
N2 C11 C7 123.3(4)
N2 C11 C12 116.2(3)
C7 C11 C12 120.5(4)
N1 C12 C4 123.4(3)
N1 C12 C11 117.2(3)
C4 C12 C11 119.5(3)
C13 N3 C24 118.3(3)
C13 N3 Cu 132.4(3)
C24 N3 Cu 108.7(2)
C22 N4 C23 118.4(3)
C22 N4 Cu 126.6(3)
C23 N4 Cu 114.6(2)
N3 C13 C14 122.7(4)
N3 C13 H13A 118.7
C14 C13 H13A 118.7
C15 C14 C13 119.4(4)
C15 C14 H14A 120.3
C13 C14 H14A 120.3
C14 C15 C16 120.1(4)
C14 C15 H15A 120.0
C16 C15 H15A 120.0
C15 C16 C24 116.6(4)
C15 C16 C17 125.0(4)
C24 C16 C17 118.4(4)
C18 C17 C16 122.1(4)
C18 C17 H17A 118.9
C16 C17 H17A 118.9
C17 C18 C19 121.0(4)
C17 C18 H18A 119.5
C19 C18 H18A 119.5
C20 C19 C23 117.3(4)
C20 C19 C18 123.7(4)
C23 C19 C18 119.0(4)
C21 C20 C19 119.7(4)
C21 C20 H20A 120.2
C19 C20 H20A 120.2
C20 C21 C22 119.9(4)
C20 C21 H21A 120.1
C22 C21 H21A 120.1
N4 C22 C21 122.6(5)
N4 C22 H22A 118.7
C21 C22 H22A 118.7
N4 C23 C19 122.2(4)
N4 C23 C24 118.0(3)
C19 C23 C24 119.8(4)
N3 C24 C16 122.9(4)
N3 C24 C23 117.4(3)
C16 C24 C23 119.7(4)
O2 C25 O1 125.9(4)
O2 C25 H25 117.0
O1 C25 H25 117.0
C25 O1 Cu 108.6(3)
O3 C26 O4 129.0(5)
O3 C26 H26 115.5
O4 C26 H26 115.5
H5A O5 H5B 113.5
H6A O6 H6B 102.5
H7A O7 H7B 93.7
H8A O8 H8B 103.3
H9A O9 H9B 94.2
H10A O10 H10B 107.7

loop_
_geom_bond_atom_site_label_1
_geom_bond_atom_site_label_2
_geom_bond_distance
Cu N2 1.978(3)
Cu N4 1.986(3)
Cu O1 2.020(3)
Cu N1 2.059(3)
Cu N3 2.177(3)
N1 C1 1.332(5)
N1 C12 1.356(5)
N2 C10 1.327(5)
N2 C11 1.352(5)
C1 C2 1.397(6)
C1 H1A 0.9300
C2 C3 1.355(6)
C2 H2A 0.9300
C3 C4 1.402(6)
C3 H3A 0.9300
C4 C12 1.399(5)
C4 C5 1.432(6)
C5 C6 1.345(6)
C5 H5C 0.9300
C6 C7 1.415(6)
C6 H6C 0.9300
C7 C11 1.396(5)
C7 C8 1.409(6)
C8 C9 1.360(7)
C8 H8C 0.9300
C9 C10 1.386(6)
C9 H9C 0.9300
C10 H10C 0.9300
C11 C12 1.421(5)
N3 C13 1.311(5)
N3 C24 1.352(5)
N4 C22 1.316(5)
N4 C23 1.353(5)
C13 C14 1.397(6)
C13 H13A 0.9300
C14 C15 1.351(7)
C14 H14A 0.9300
C15 C16 1.400(7)
C15 H15A 0.9300
C16 C24 1.407(5)
C16 C17 1.430(7)
C17 C18 1.333(7)
C17 H17A 0.9300
C18 C19 1.430(7)
C18 H18A 0.9300
C19 C20 1.398(7)
C19 C23 1.403(5)
C20 C21 1.343(7)
C20 H20A 0.9300
C21 C22 1.388(6)
C21 H21A 0.9300
C22 H22A 0.9300
C23 C24 1.437(5)
C25 O2 1.220(5)
C25 O1 1.245(5)
C25 H25 0.9300
C26 O3 1.228(6)
C26 O4 1.237(6)
C26 H26 0.9300
O5 H5A 0.8162
O5 H5B 0.7309
O6 H6A 0.7368
O6 H6B 0.8486
O7 H7A 0.8961
O7 H7B 0.7303
O8 H8A 0.8225
O8 H8B 0.7656
O9 H9A 0.7471
O9 H9B 0.8279
O10 H10A 0.8544
O10 H10B 0.8217

loop_
_geom_hbond_atom_site_label_D
_geom_hbond_atom_site_label_H
_geom_hbond_atom_site_label_A
_geom_hbond_site_symmetry_A
_geom_hbond_distance_DH
_geom_hbond_distance_HA
_geom_hbond_distance_DA
_geom_hbond_angle_DHA
_geom_hbond_publ_flag
O5 H5A O8 1_555 0.82 2.10 2.874(5) 160 y
O5 H5B O4 2_555 0.73 2.10 2.808(6) 164 y
O6 H6A O3 1_555 0.74 2.16 2.870(5) 163 y
O6 H6B O10 1_555 0.85 2.03 2.810(5) 153 y
O7 H7A O4 1_555 0.90 1.95 2.799(5) 158 y
O7 H7B O6 3_565 0.73 2.08 2.794(6) 165 y
O8 H8A O3 1_555 0.82 2.12 2.879(5) 154 y
O8 H8B O7 2_555 0.76 2.20 2.876(6) 148 y
O9 H9A O2 3_665 0.75 2.05 2.754(5) 157 y
O9 H9B O10 3_575 0.83 2.09 2.827(6) 148 y
O10 H10A O5 1_555 0.85 2.03 2.798(6) 149 y
O10 H10B O9 1_555 0.82 2.01 2.832(6) 179 y
